data_1568429
loop_
_publ_author_name
'Liu, Han-Ying'
'Neale, Samuel E.'
'Hill, Michael S.'
'Mahon, Mary F.'
'McMullin, Claire L.'

_publ_section_title
;
 Structural snapshots of an Al-Cu bond-mediated transformation of terminal
 acetylenes.
;
_journal_issue 11
_journal_name_full 'Chemical science'
_journal_page_first 2866
_journal_page_last 2876
_journal_paper_doi 10.1039/d3sc00240c
_journal_volume 14
_journal_year 2023
_chemical_formula_moiety 'C53 H88 Al Cu N4 Si2'
_chemical_formula_sum 'C53 H88 Al Cu N4 Si2'
_chemical_formula_weight 927.97
_space_group_crystal_system monoclinic
_space_group_IT_number 9
_space_group_name_Hall 'C -2yc'
_space_group_name_H-M_alt 'C 1 c 1'
_atom_sites_solution_hydrogens geom
_atom_sites_solution_primary dual
_audit_creation_date 2022-01-26
_audit_creation_method
;
Olex2 1.5
(compiled 2021.12.09 svn.r5202d8cf for OlexSys, GUI svn.r6439)
;
_audit_update_record
;
2023-01-04 deposited with the CCDC.	2023-02-15 downloaded from the CCDC.
;
_cell_angle_alpha 90
_cell_angle_beta 103.1510(10)
_cell_angle_gamma 90
_cell_formula_units_Z 4
_cell_length_a 21.41970(10)
_cell_length_b 13.52450(10)
_cell_length_c 19.68390(10)
_cell_measurement_reflns_used 33935
_cell_measurement_temperature 150.00(10)
_cell_measurement_theta_max 72.7130
_cell_measurement_theta_min 4.7700
_cell_volume 5552.70(6)
_computing_cell_refinement 'CrysAlisPro 1.171.39.46 (Rigaku OD, 2018)'
_computing_data_collection 'CrysAlisPro 1.171.39.46 (Rigaku OD, 2018)'
_computing_data_reduction 'CrysAlisPro 1.171.39.46 (Rigaku OD, 2018)'
_computing_molecular_graphics 'Olex2 1.5 (Dolomanov et al., 2009)'
_computing_publication_material 'Olex2 1.5 (Dolomanov et al., 2009)'
_computing_structure_refinement 'SHELXL 2014/3 (Sheldrick, 2015)'
_computing_structure_solution 'SHELXT 2018/2 (Sheldrick, 2018)'
_diffrn_ambient_environment N~2~
_diffrn_ambient_temperature 150.00(10)
_diffrn_detector 'CCD plate'
_diffrn_detector_area_resol_mean 8.1150
_diffrn_detector_type EosS2
_diffrn_measured_fraction_theta_full 1.000
_diffrn_measured_fraction_theta_max 0.997
_diffrn_measurement_device 'four-circle diffractometer'
_diffrn_measurement_device_type 'SuperNova, Dual, Cu at home/near, EosS2'
_diffrn_measurement_method '\w scans'
_diffrn_radiation_monochromator mirror
_diffrn_radiation_probe x-ray
_diffrn_radiation_type 'Cu K\a'
_diffrn_radiation_wavelength 1.54184
_diffrn_reflns_av_R_equivalents 0.0313
_diffrn_reflns_av_unetI/netI 0.0265
_diffrn_reflns_Laue_measured_fraction_full 1.000
_diffrn_reflns_Laue_measured_fraction_max 0.997
_diffrn_reflns_limit_h_max 26
_diffrn_reflns_limit_h_min -26
_diffrn_reflns_limit_k_max 16
_diffrn_reflns_limit_k_min -16
_diffrn_reflns_limit_l_max 21
_diffrn_reflns_limit_l_min -24
_diffrn_reflns_number 49961
_diffrn_reflns_point_group_measured_fraction_full 0.897
_diffrn_reflns_point_group_measured_fraction_max 0.890
_diffrn_reflns_theta_full 67.684
_diffrn_reflns_theta_max 72.852
_diffrn_reflns_theta_min 3.895
_diffrn_source 'micro-focus sealed X-ray tube'
_diffrn_source_type 'SuperNova (Cu) X-ray Source'
_exptl_absorpt_coefficient_mu 1.379
_exptl_absorpt_correction_T_max 1.00000
_exptl_absorpt_correction_T_min 0.78945
_exptl_absorpt_correction_type multi-scan
_exptl_absorpt_process_details
;
CrysAlisPro 1.171.39.46 (Rigaku Oxford Diffraction, 2018)
Empirical absorption correction using spherical harmonics,
 implemented in SCALE3 ABSPACK scaling algorithm.
;
_exptl_crystal_colour colourless
_exptl_crystal_colour_primary colourless
_exptl_crystal_density_diffrn 1.110
_exptl_crystal_description block
_exptl_crystal_F_000 2016
_exptl_crystal_size_max 0.198
_exptl_crystal_size_mid 0.131
_exptl_crystal_size_min 0.066
_refine_diff_density_max 0.411
_refine_diff_density_min -0.248
_refine_diff_density_rms 0.035
_refine_ls_abs_structure_details
;
 Flack x determined using 4209 quotients [(I+)-(I-)]/[(I+)+(I-)]
 (Parsons, Flack and Wagner, Acta Cryst. B69 (2013) 249-259).
;
_refine_ls_abs_structure_Flack 0.000(6)
_refine_ls_extinction_method none
_refine_ls_goodness_of_fit_ref 1.023
_refine_ls_hydrogen_treatment constr
_refine_ls_matrix_type full
_refine_ls_number_parameters 601
_refine_ls_number_reflns 9866
_refine_ls_number_restraints 69
_refine_ls_restrained_S_all 1.021
_refine_ls_R_factor_all 0.0278
_refine_ls_R_factor_gt 0.0273
_refine_ls_shift/su_max 0.001
_refine_ls_shift/su_mean 0.000
_refine_ls_structure_factor_coef Fsqd
_refine_ls_weighting_details 'w=1/[\s^2^(Fo^2^)+(0.0450P)^2^+1.7668P] where P=(Fo^2^+2Fc^2^)/3'
_refine_ls_weighting_scheme calc
_refine_ls_wR_factor_gt 0.0729
_refine_ls_wR_factor_ref 0.0734
_reflns_Friedel_coverage 0.783
_reflns_Friedel_fraction_full 0.794
_reflns_Friedel_fraction_max 0.782
_reflns_number_gt 9739
_reflns_number_total 9866
_reflns_threshold_expression 'I > 2\s(I)'
_cod_data_source_file d3sc00240c2.cif
_cod_data_source_block s21msh75
_cod_depositor_comments 'Adding full bibliography for 1568428--1568438.cif.'
_cod_original_cell_volume 5552.69(6)
_cod_database_code 1568429
_shelxl_version_number 2014-3
_shelx_space_group_comment
;
The symmetry employed for this shelxl refinement is uniquely defined
by the following loop, which should always be used as a source of
symmetry information in preference to the above space-group names.
They are only intended as comments.
;
_olex2_refinement_description
;
1. Fixed Uiso
 At 1.2 times of:
  All C(H) groups, All C(H,H) groups
 At 1.5 times of:
  All C(H,H,H) groups
2. Restrained distances
 C43-C46 \\sim C43-C46A
 with sigma of 0.02
 C49-C48 \\sim C49A-C48A
 with sigma of 0.005
 C48-C47 \\sim C48A-C47A
 with sigma of 0.005
 C46-C43 \\sim C46A-C43
 with sigma of 0.005
 C47A-C46A \\sim C47-C46
 with sigma of 0.005
 C47-C49 \\sim C47A-C49A
 with sigma of 0.005
 C46-C48 \\sim C46A-C48A
 with sigma of 0.005
3. Uiso/Uaniso restraints and constraints
C47 \\sim C48 \\sim C49 \\sim C47A \\sim C48A \\sim C49A: within 2A with sigma
of 0.02 and sigma for terminal atoms of 0.01 within 2A
Uanis(C46A) = Uanis(C46)
4. Others
 Fixed Sof: C46(0.85) H46A(0.85) H46B(0.85) C47(0.85) H47A(0.85) H47B(0.85)
 C48(0.85) H48A(0.85) H48B(0.85) C49(0.85) H49A(0.85) H49B(0.85) H49C(0.85)
 C46A(0.15) H46C(0.15) H46D(0.15) C47A(0.15) H47C(0.15) H47D(0.15) C48A(0.15)
 H48C(0.15) H48D(0.15) C49A(0.15) H49D(0.15) H49E(0.15) H49F(0.15)
5.a Ternary CH refined with riding coordinates:
 C7(H7), C10(H10), C25(H25), C28(H28), C32(H32), C39(H39)
5.b Secondary CH2 refined with riding coordinates:
 C15(H15A,H15B), C16(H16A,H16B), C50(H50A,H50B), C51(H51A,H51B), C52(H52A,
 H52B), C46(H46A,H46B), C47(H47A,H47B), C48(H48A,H48B), C46A(H46C,H46D),
 C47A(H47C,H47D), C48A(H48C,H48D)
5.c Aromatic/amide H refined with riding coordinates:
 C3(H3), C4(H4), C5(H5), C21(H21), C22(H22), C23(H23)
5.d Idealised Me refined as rotating group:
 C8(H8A,H8B,H8C), C9(H9A,H9B,H9C), C11(H11A,H11B,H11C), C12(H12A,H12B,H12C),
 C13(H13A,H13B,H13C), C14(H14A,H14B,H14C), C17(H17A,H17B,H17C), C18(H18A,H18B,
 H18C), C26(H26A,H26B,H26C), C27(H27A,H27B,H27C), C29(H29A,H29B,H29C), C30(H30A,
 H30B,H30C), C33(H33A,H33B,H33C), C34(H34A,H34B,H34C), C36(H36A,H36B,H36C),
 C38(H38A,H38B,H38C), C40(H40A,H40B,H40C), C41(H41A,H41B,H41C), C53(H53A,H53B,
 H53C), C49(H49A,H49B,H49C), C49A(H49D,H49E,H49F)
;

loop_
_space_group_symop_operation_xyz
'x, y, z'
'x, -y, z+1/2'
'x+1/2, y+1/2, z'
'x+1/2, -y+1/2, z+1/2'

loop_
_atom_site_label
_atom_site_type_symbol
_atom_site_fract_x
_atom_site_fract_y
_atom_site_fract_z
_atom_site_U_iso_or_equiv
_atom_site_adp_type
_atom_site_occupancy
_atom_site_site_symmetry_order
_atom_site_calc_flag
_atom_site_refinement_flags_posn
_atom_site_refinement_flags_adp
_atom_site_refinement_flags_occupancy
_atom_site_disorder_assembly
_atom_site_disorder_group
Cu1 Cu 0.52049(2) 0.31330(2) 0.55282(2) 0.02815(9) Uani 1 1 d . . . . .
Si1 Si 0.44286(3) 0.02452(5) 0.32904(4) 0.03215(14) Uani 1 1 d . . . . .
Si2 Si 0.57956(3) -0.08600(4) 0.47169(3) 0.03022(14) Uani 1 1 d . . . . .
Al1 Al 0.50921(3) 0.12650(4) 0.47176(3) 0.02121(12) Uani 1 1 d . . . . .
N1 N 0.43878(9) 0.08397(14) 0.40573(11) 0.0268(4) Uani 1 1 d . . . . .
N2 N 0.57786(9) 0.03945(13) 0.48864(10) 0.0239(4) Uani 1 1 d . . . . .
N3 N 0.60050(11) 0.45949(17) 0.64717(13) 0.0381(5) Uani 1 1 d . . . . .
N4 N 0.50312(11) 0.51021(15) 0.61567(13) 0.0365(5) Uani 1 1 d . . . . .
C1 C 0.37598(11) 0.10753(18) 0.41544(14) 0.0314(5) Uani 1 1 d . . . . .
C2 C 0.34591(12) 0.1979(2) 0.39109(15) 0.0371(6) Uani 1 1 d . . . . .
C3 C 0.28339(13) 0.2153(2) 0.39789(17) 0.0470(7) Uani 1 1 d . . . . .
H3 H 0.2634 0.2745 0.3814 0.056 Uiso 1 1 calc R U . . .
C4 C 0.25052(13) 0.1476(3) 0.4283(2) 0.0551(8) Uani 1 1 d . . . . .
H4 H 0.2085 0.1599 0.4311 0.066 Uiso 1 1 calc R U . . .
C5 C 0.28037(15) 0.0614(3) 0.4546(2) 0.0554(8) Uani 1 1 d . . . . .
H5 H 0.2587 0.0165 0.4766 0.066 Uiso 1 1 calc R U . . .
C6 C 0.34268(13) 0.0399(2) 0.44874(18) 0.0428(6) Uani 1 1 d . . . . .
C7 C 0.38009(12) 0.2786(2) 0.36026(15) 0.0413(6) Uani 1 1 d . . . . .
H7 H 0.4242 0.2566 0.3630 0.050 Uiso 1 1 calc R U . . .
C8 C 0.3493(2) 0.2996(3) 0.2839(2) 0.0703(11) Uani 1 1 d . . . . .
H8A H 0.3053 0.3181 0.2795 0.106 Uiso 1 1 calc R U . . .
H8B H 0.3514 0.2414 0.2566 0.106 Uiso 1 1 calc R U . . .
H8C H 0.3719 0.3526 0.2675 0.106 Uiso 1 1 calc R U . . .
C9 C 0.38296(16) 0.3736(2) 0.4031(2) 0.0593(10) Uani 1 1 d . . . . .
H9A H 0.4083 0.4220 0.3859 0.089 Uiso 1 1 calc R U . . .
H9B H 0.4020 0.3598 0.4512 0.089 Uiso 1 1 calc R U . . .
H9C H 0.3404 0.3988 0.3991 0.089 Uiso 1 1 calc R U . . .
C10 C 0.37335(15) -0.0560(2) 0.4803(2) 0.0539(8) Uani 1 1 d . . . . .
H10 H 0.4168 -0.0581 0.4720 0.065 Uiso 1 1 calc R U . . .
C11 C 0.3799(2) -0.0598(4) 0.5588(3) 0.0812(14) Uani 1 1 d . . . . .
H11A H 0.4059 -0.0055 0.5803 0.122 Uiso 1 1 calc R U . . .
H11B H 0.3997 -0.1210 0.5767 0.122 Uiso 1 1 calc R U . . .
H11C H 0.3381 -0.0553 0.5688 0.122 Uiso 1 1 calc R U . . .
C12 C 0.3372(2) -0.1455(3) 0.4435(3) 0.0894(17) Uani 1 1 d . . . . .
H12A H 0.2943 -0.1459 0.4507 0.134 Uiso 1 1 calc R U . . .
H12B H 0.3588 -0.2050 0.4623 0.134 Uiso 1 1 calc R U . . .
H12C H 0.3357 -0.1419 0.3945 0.134 Uiso 1 1 calc R U . . .
C13 C 0.36055(15) 0.0090(3) 0.27139(18) 0.0557(9) Uani 1 1 d . . . . .
H13A H 0.3358 -0.0344 0.2936 0.084 Uiso 1 1 calc R U . . .
H13B H 0.3640 -0.0189 0.2275 0.084 Uiso 1 1 calc R U . . .
H13C H 0.3398 0.0722 0.2636 0.084 Uiso 1 1 calc R U . . .
C14 C 0.49224(14) 0.0983(2) 0.27967(16) 0.0441(6) Uani 1 1 d . . . . .
H14A H 0.4717 0.1606 0.2661 0.066 Uiso 1 1 calc R U . . .
H14B H 0.4963 0.0624 0.2388 0.066 Uiso 1 1 calc R U . . .
H14C H 0.5340 0.1096 0.3089 0.066 Uiso 1 1 calc R U . . .
C15 C 0.47768(14) -0.1037(2) 0.34255(15) 0.0409(6) Uani 1 1 d . . . . .
H15A H 0.4538 -0.1399 0.3709 0.049 Uiso 1 1 calc R U . . .
H15B H 0.4697 -0.1359 0.2974 0.049 Uiso 1 1 calc R U . . .
C16 C 0.54939(14) -0.11546(19) 0.37651(15) 0.0378(6) Uani 1 1 d . . . . .
H16A H 0.5729 -0.0742 0.3506 0.045 Uiso 1 1 calc R U . . .
H16B H 0.5610 -0.1835 0.3696 0.045 Uiso 1 1 calc R U . . .
C17 C 0.66443(15) -0.1339(2) 0.49542(17) 0.0457(7) Uani 1 1 d . . . . .
H17A H 0.6852 -0.1204 0.4580 0.069 Uiso 1 1 calc R U . . .
H17B H 0.6639 -0.2039 0.5032 0.069 Uiso 1 1 calc R U . . .
H17C H 0.6874 -0.1017 0.5371 0.069 Uiso 1 1 calc R U . . .
C18 C 0.53292(16) -0.1640(2) 0.52192(19) 0.0484(7) Uani 1 1 d . . . . .
H18A H 0.5393 -0.1394 0.5687 0.073 Uiso 1 1 calc R U . . .
H18B H 0.5475 -0.2312 0.5230 0.073 Uiso 1 1 calc R U . . .
H18C H 0.4881 -0.1612 0.4997 0.073 Uiso 1 1 calc R U . . .
C19 C 0.63697(10) 0.08474(16) 0.52466(12) 0.0248(4) Uani 1 1 d . . . . .
C20 C 0.68064(11) 0.12274(18) 0.48701(13) 0.0283(5) Uani 1 1 d . . . . .
C21 C 0.73589(12) 0.1706(2) 0.52317(15) 0.0369(6) Uani 1 1 d . . . . .
H21 H 0.7639 0.1975 0.4984 0.044 Uiso 1 1 calc R U . . .
C22 C 0.74989(12) 0.1787(2) 0.59515(16) 0.0443(7) Uani 1 1 d . . . . .
H22 H 0.7868 0.2111 0.6185 0.053 Uiso 1 1 calc R U . . .
C23 C 0.70850(12) 0.1384(2) 0.63165(14) 0.0402(6) Uani 1 1 d . . . . .
H23 H 0.7186 0.1425 0.6801 0.048 Uiso 1 1 calc R U . . .
C24 C 0.65197(11) 0.09154(18) 0.59826(13) 0.0307(5) Uani 1 1 d . . . . .
C25 C 0.67127(12) 0.11034(19) 0.40869(13) 0.0326(5) Uani 1 1 d . . . . .
H25 H 0.6324 0.0709 0.3921 0.039 Uiso 1 1 calc R U . . .
C26 C 0.72734(19) 0.0547(3) 0.38997(18) 0.0561(8) Uani 1 1 d . . . . .
H26A H 0.7644 0.0967 0.3981 0.084 Uiso 1 1 calc R U . . .
H26B H 0.7161 0.0359 0.3417 0.084 Uiso 1 1 calc R U . . .
H26C H 0.7367 -0.0035 0.4184 0.084 Uiso 1 1 calc R U . . .
C27 C 0.66254(14) 0.2082(2) 0.36889(16) 0.0418(6) Uani 1 1 d . . . . .
H27A H 0.6250 0.2412 0.3763 0.063 Uiso 1 1 calc R U . . .
H27B H 0.6578 0.1957 0.3200 0.063 Uiso 1 1 calc R U . . .
H27C H 0.6994 0.2494 0.3854 0.063 Uiso 1 1 calc R U . . .
C28 C 0.61049(13) 0.0449(2) 0.64281(13) 0.0367(5) Uani 1 1 d . . . . .
H28 H 0.5688 0.0291 0.6122 0.044 Uiso 1 1 calc R U . . .
C29 C 0.59869(16) 0.1135(3) 0.70036(15) 0.0452(7) Uani 1 1 d . . . . .
H29A H 0.6380 0.1226 0.7347 0.068 Uiso 1 1 calc R U . . .
H29B H 0.5671 0.0846 0.7220 0.068 Uiso 1 1 calc R U . . .
H29C H 0.5836 0.1763 0.6806 0.068 Uiso 1 1 calc R U . . .
C30 C 0.64062(19) -0.0523(3) 0.67543(18) 0.0558(8) Uani 1 1 d . . . . .
H30A H 0.6448 -0.0974 0.6391 0.084 Uiso 1 1 calc R U . . .
H30B H 0.6137 -0.0811 0.7030 0.084 Uiso 1 1 calc R U . . .
H30C H 0.6822 -0.0390 0.7046 0.084 Uiso 1 1 calc R U . . .
C31 C 0.54190(12) 0.43336(17) 0.60875(14) 0.0318(5) Uani 1 1 d . . . . .
C32 C 0.65663(12) 0.3942(2) 0.65378(16) 0.0430(7) Uani 1 1 d . . . . .
H32 H 0.6417 0.3342 0.6271 0.052 Uiso 1 1 calc R U . . .
C33 C 0.68329(18) 0.3621(3) 0.72876(19) 0.0569(8) Uani 1 1 d . . . . .
H33A H 0.7164 0.3139 0.7301 0.085 Uiso 1 1 calc R U . . .
H33B H 0.6495 0.3337 0.7472 0.085 Uiso 1 1 calc R U . . .
H33C H 0.7007 0.4184 0.7563 0.085 Uiso 1 1 calc R U . . .
C34 C 0.70797(16) 0.4397(3) 0.6213(2) 0.0613(9) Uani 1 1 d . . . . .
H34A H 0.7294 0.4918 0.6508 0.092 Uiso 1 1 calc R U . . .
H34B H 0.6884 0.4663 0.5763 0.092 Uiso 1 1 calc R U . . .
H34C H 0.7385 0.3899 0.6164 0.092 Uiso 1 1 calc R U . . .
C35 C 0.59837(15) 0.5521(2) 0.67789(18) 0.0466(7) Uani 1 1 d . . . . .
C36 C 0.65437(19) 0.6024(3) 0.7247(3) 0.0744(13) Uani 1 1 d . . . . .
H36A H 0.6442 0.6707 0.7300 0.112 Uiso 1 1 calc R U . . .
H36B H 0.6911 0.5980 0.7045 0.112 Uiso 1 1 calc R U . . .
H36C H 0.6637 0.5709 0.7695 0.112 Uiso 1 1 calc R U . . .
C37 C 0.53791(16) 0.5839(2) 0.65798(18) 0.0450(7) Uani 1 1 d . . . . .
C38 C 0.50990(19) 0.6780(2) 0.6782(2) 0.0577(9) Uani 1 1 d . . . . .
H38A H 0.4855 0.6640 0.7124 0.087 Uiso 1 1 calc R U . . .
H38B H 0.4824 0.7070 0.6377 0.087 Uiso 1 1 calc R U . . .
H38C H 0.5438 0.7233 0.6975 0.087 Uiso 1 1 calc R U . . .
C39 C 0.43575(14) 0.5120(2) 0.57849(19) 0.0476(7) Uani 1 1 d . . . . .
H39 H 0.4260 0.4459 0.5585 0.057 Uiso 1 1 calc R U . . .
C40 C 0.38997(18) 0.5294(3) 0.6266(3) 0.0698(12) Uani 1 1 d . . . . .
H40A H 0.4019 0.4876 0.6669 0.105 Uiso 1 1 calc R U . . .
H40B H 0.3469 0.5143 0.6021 0.105 Uiso 1 1 calc R U . . .
H40C H 0.3923 0.5974 0.6411 0.105 Uiso 1 1 calc R U . . .
C41 C 0.4253(2) 0.5836(3) 0.5172(2) 0.0714(12) Uani 1 1 d . . . . .
H41A H 0.4325 0.6501 0.5343 0.107 Uiso 1 1 calc R U . . .
H41B H 0.3821 0.5774 0.4901 0.107 Uiso 1 1 calc R U . . .
H41C H 0.4548 0.5685 0.4884 0.107 Uiso 1 1 calc R U . . .
C42 C 0.54319(10) 0.25952(16) 0.45777(12) 0.0262(4) Uani 1 1 d . . . . .
C43 C 0.56136(12) 0.34552(19) 0.46179(13) 0.0321(5) Uani 1 1 d D . . . .
C44 C 0.47654(11) 0.17189(16) 0.55251(13) 0.0269(5) Uani 1 1 d . . . . .
C45 C 0.45556(12) 0.21835(18) 0.59594(14) 0.0329(5) Uani 1 1 d . . . . .
C50 C 0.41629(17) 0.2443(3) 0.64628(17) 0.0530(8) Uani 1 1 d . . . . .
H50A H 0.4302 0.3079 0.6671 0.064 Uiso 1 1 calc R U . . .
H50B H 0.4234 0.1954 0.6833 0.064 Uiso 1 1 calc R U . . .
C51 C 0.34413(17) 0.2492(3) 0.6123(2) 0.0580(8) Uani 1 1 d . . . . .
H51A H 0.3362 0.3095 0.5850 0.070 Uiso 1 1 calc R U . . .
H51B H 0.3337 0.1942 0.5801 0.070 Uiso 1 1 calc R U . . .
C52 C 0.2990(2) 0.2468(5) 0.6603(3) 0.0856(15) Uani 1 1 d . . . . .
H52A H 0.2566 0.2628 0.6327 0.103 Uiso 1 1 calc R U . . .
H52B H 0.2973 0.1791 0.6760 0.103 Uiso 1 1 calc R U . . .
C53 C 0.3101(4) 0.3073(8) 0.7196(4) 0.147(4) Uani 1 1 d . . . . .
H53A H 0.3046 0.3753 0.7055 0.220 Uiso 1 1 calc R U . . .
H53B H 0.3530 0.2972 0.7463 0.220 Uiso 1 1 calc R U . . .
H53C H 0.2802 0.2908 0.7475 0.220 Uiso 1 1 calc R U . . .
C46 C 0.5850(2) 0.4424(2) 0.44335(18) 0.0407(8) Uani 0.85 1 d D . P A 3
H46A H 0.6292 0.4354 0.4395 0.049 Uiso 0.85 1 calc R U P A 3
H46B H 0.5843 0.4892 0.4805 0.049 Uiso 0.85 1 calc R U P A 3
C47 C 0.54546(17) 0.4830(3) 0.3755(2) 0.0396(7) Uani 0.85 1 d D U P A 3
H47A H 0.5009 0.4861 0.3784 0.048 Uiso 0.85 1 calc R U P A 3
H47B H 0.5483 0.4380 0.3379 0.048 Uiso 0.85 1 calc R U P A 3
C48 C 0.5670(2) 0.5853(2) 0.3582(2) 0.0480(8) Uani 0.85 1 d D U P A 3
H48A H 0.5675 0.6291 0.3974 0.058 Uiso 0.85 1 calc R U P A 3
H48B H 0.6103 0.5812 0.3513 0.058 Uiso 0.85 1 calc R U P A 3
C49 C 0.5233(2) 0.6282(3) 0.2933(2) 0.0508(9) Uani 0.85 1 d D U P A 3
H49A H 0.5229 0.5853 0.2544 0.076 Uiso 0.85 1 calc R U P A 3
H49B H 0.5388 0.6922 0.2840 0.076 Uiso 0.85 1 calc R U P A 3
H49C H 0.4806 0.6343 0.3006 0.076 Uiso 0.85 1 calc R U P A 3
C46A C 0.5928(12) 0.4438(10) 0.4648(10) 0.0407(8) Uani 0.15 1 d D . P A 4
H46C H 0.6356 0.4341 0.4571 0.049 Uiso 0.15 1 calc R U P A 4
H46D H 0.5977 0.4695 0.5117 0.049 Uiso 0.15 1 calc R U P A 4
C47A C 0.5599(10) 0.5219(12) 0.4143(8) 0.048(4) Uani 0.15 1 d D U P A 4
H47C H 0.5867 0.5804 0.4194 0.057 Uiso 0.15 1 calc R U P A 4
H47D H 0.5198 0.5400 0.4261 0.057 Uiso 0.15 1 calc R U P A 4
C48A C 0.5461(13) 0.4877(15) 0.3386(8) 0.057(5) Uani 0.15 1 d D U P A 4
H48C H 0.5863 0.4791 0.3245 0.069 Uiso 0.15 1 calc R U P A 4
H48D H 0.5245 0.4243 0.3346 0.069 Uiso 0.15 1 calc R U P A 4
C49A C 0.5046(12) 0.5616(17) 0.2904(9) 0.062(4) Uani 0.15 1 d D U P A 4
H49D H 0.4636 0.5326 0.2709 0.093 Uiso 0.15 1 calc R U P A 4
H49E H 0.5251 0.5792 0.2535 0.093 Uiso 0.15 1 calc R U P A 4
H49F H 0.4990 0.6198 0.3163 0.093 Uiso 0.15 1 calc R U P A 4

loop_
_atom_site_aniso_label
_atom_site_aniso_U_11
_atom_site_aniso_U_22
_atom_site_aniso_U_33
_atom_site_aniso_U_23
_atom_site_aniso_U_13
_atom_site_aniso_U_12
Cu1 0.02602(15) 0.02443(14) 0.03005(17) -0.00488(13) -0.00188(12) 0.00320(12)
Si1 0.0282(3) 0.0378(3) 0.0269(3) -0.0090(3) -0.0011(2) 0.0001(2)
Si2 0.0360(3) 0.0244(3) 0.0296(3) -0.0004(2) 0.0061(2) 0.0039(2)
Al1 0.0192(3) 0.0227(3) 0.0206(3) -0.0019(2) 0.0021(2) -0.0001(2)
N1 0.0194(8) 0.0311(9) 0.0278(10) -0.0054(8) 0.0012(7) -0.0015(7)
N2 0.0225(8) 0.0260(8) 0.0223(9) -0.0003(7) 0.0033(7) 0.0022(6)
N3 0.0310(10) 0.0392(11) 0.0425(13) -0.0162(9) 0.0049(9) -0.0041(8)
N4 0.0388(11) 0.0246(9) 0.0459(13) -0.0070(9) 0.0090(10) 0.0022(8)
C1 0.0201(10) 0.0381(12) 0.0334(13) -0.0099(10) 0.0009(9) -0.0021(8)
C2 0.0249(11) 0.0472(14) 0.0344(13) -0.0108(11) -0.0033(10) 0.0010(10)
C3 0.0294(12) 0.0555(16) 0.0507(18) -0.0132(13) -0.0022(12) 0.0126(12)
C4 0.0236(12) 0.073(2) 0.068(2) -0.0187(17) 0.0101(13) -0.0015(13)
C5 0.0319(13) 0.0657(19) 0.073(2) -0.0113(17) 0.0218(14) -0.0100(13)
C6 0.0281(12) 0.0449(14) 0.0567(18) -0.0080(12) 0.0122(11) -0.0059(10)
C7 0.0303(12) 0.0464(14) 0.0411(16) 0.0027(12) -0.0046(11) 0.0099(10)
C8 0.062(2) 0.085(3) 0.052(2) 0.0228(19) -0.0107(18) 0.0047(19)
C9 0.0422(16) 0.0435(15) 0.085(3) -0.0080(16) 0.0003(16) 0.0080(12)
C10 0.0388(14) 0.0463(16) 0.083(3) 0.0107(16) 0.0267(15) -0.0074(12)
C11 0.070(3) 0.089(3) 0.096(4) 0.039(3) 0.043(2) 0.010(2)
C12 0.071(3) 0.0474(19) 0.149(5) 0.007(2) 0.024(3) -0.0201(18)
C13 0.0406(15) 0.070(2) 0.0458(18) -0.0249(15) -0.0117(13) 0.0007(14)
C14 0.0451(15) 0.0545(16) 0.0336(15) 0.0025(12) 0.0108(12) 0.0071(12)
C15 0.0471(15) 0.0351(12) 0.0374(15) -0.0159(11) 0.0032(12) -0.0022(11)
C16 0.0442(14) 0.0315(12) 0.0362(14) -0.0097(10) 0.0062(11) 0.0044(10)
C17 0.0473(15) 0.0386(13) 0.0493(17) -0.0009(12) 0.0071(13) 0.0187(11)
C18 0.0586(18) 0.0326(13) 0.0550(19) 0.0101(12) 0.0148(14) -0.0006(12)
C19 0.0232(10) 0.0268(10) 0.0220(11) 0.0006(8) 0.0006(8) 0.0067(8)
C20 0.0221(10) 0.0338(11) 0.0280(12) -0.0001(9) 0.0036(8) 0.0045(8)
C21 0.0224(10) 0.0465(13) 0.0414(15) -0.0036(11) 0.0062(10) -0.0002(9)
C22 0.0234(11) 0.0614(17) 0.0421(16) -0.0166(13) -0.0047(10) 0.0011(11)
C23 0.0277(12) 0.0624(16) 0.0259(12) -0.0096(11) -0.0038(10) 0.0075(11)
C24 0.0275(11) 0.0399(12) 0.0228(11) 0.0001(9) 0.0019(9) 0.0090(9)
C25 0.0286(11) 0.0421(12) 0.0272(12) 0.0034(10) 0.0064(9) -0.0012(9)
C26 0.065(2) 0.069(2) 0.0388(16) 0.0049(15) 0.0204(14) 0.0251(17)
C27 0.0415(14) 0.0488(14) 0.0363(14) 0.0118(12) 0.0112(11) 0.0026(11)
C28 0.0394(13) 0.0480(14) 0.0216(12) 0.0024(10) 0.0048(10) 0.0073(11)
C29 0.0489(16) 0.0615(18) 0.0260(13) -0.0012(12) 0.0101(11) 0.0075(13)
C30 0.070(2) 0.0596(18) 0.0370(16) 0.0146(14) 0.0100(14) 0.0173(16)
C31 0.0281(11) 0.0299(11) 0.0363(13) -0.0068(10) 0.0050(10) 0.0010(9)
C32 0.0282(12) 0.0545(16) 0.0424(16) -0.0160(13) -0.0001(11) 0.0024(11)
C33 0.0510(17) 0.068(2) 0.0451(18) -0.0127(15) -0.0023(14) 0.0046(15)
C34 0.0352(15) 0.085(2) 0.065(2) -0.0077(19) 0.0137(15) -0.0012(15)
C35 0.0459(15) 0.0426(14) 0.0523(18) -0.0218(13) 0.0132(13) -0.0094(12)
C36 0.058(2) 0.074(2) 0.089(3) -0.048(2) 0.011(2) -0.0206(18)
C37 0.0525(16) 0.0303(12) 0.0542(18) -0.0137(11) 0.0163(13) -0.0041(11)
C38 0.071(2) 0.0312(13) 0.075(2) -0.0162(14) 0.0235(19) -0.0007(13)
C39 0.0372(14) 0.0307(12) 0.070(2) -0.0041(12) 0.0028(13) 0.0111(10)
C40 0.0479(18) 0.0550(19) 0.110(4) -0.015(2) 0.026(2) 0.0132(15)
C41 0.072(2) 0.0441(17) 0.083(3) 0.0112(17) -0.013(2) 0.0105(16)
C42 0.0248(10) 0.0287(10) 0.0241(11) 0.0025(8) 0.0037(8) 0.0019(8)
C43 0.0329(12) 0.0316(11) 0.0310(13) 0.0037(9) 0.0057(10) -0.0006(9)
C44 0.0275(10) 0.0244(9) 0.0285(12) -0.0014(8) 0.0059(9) -0.0012(8)
C45 0.0351(12) 0.0337(11) 0.0288(12) 0.0008(10) 0.0052(10) 0.0051(9)
C50 0.063(2) 0.0638(19) 0.0366(16) -0.0001(13) 0.0200(14) 0.0180(15)
C51 0.0521(18) 0.067(2) 0.059(2) -0.0045(17) 0.0230(16) 0.0042(15)
C52 0.061(2) 0.118(4) 0.087(3) 0.020(3) 0.035(2) 0.022(2)
C53 0.097(5) 0.247(11) 0.115(6) -0.066(6) 0.062(4) 0.007(5)
C46 0.0548(19) 0.0306(13) 0.035(2) 0.0061(13) 0.0065(17) -0.0086(12)
C47 0.0425(17) 0.0345(16) 0.038(2) 0.0039(16) 0.0007(16) -0.0061(12)
C48 0.064(2) 0.0320(15) 0.0418(19) 0.0048(13) -0.0008(16) -0.0089(14)
C49 0.069(2) 0.0383(17) 0.0401(19) 0.0044(14) 0.0033(17) 0.0023(16)
C46A 0.0548(19) 0.0306(13) 0.035(2) 0.0061(13) 0.0065(17) -0.0086(12)
C47A 0.059(10) 0.035(8) 0.047(10) -0.008(8) 0.007(8) -0.011(7)
C48A 0.068(9) 0.051(8) 0.050(9) 0.008(9) 0.007(9) 0.007(8)
C49A 0.078(8) 0.050(7) 0.056(7) 0.009(7) 0.009(7) 0.000(7)

loop_
_atom_type_symbol
_atom_type_description
_atom_type_scat_dispersion_real
_atom_type_scat_dispersion_imag
_atom_type_scat_source
C C 0.0181 0.0091 'International Tables Vol C Tables 4.2.6.8 and 6.1.1.4'
H H 0.0000 0.0000 'International Tables Vol C Tables 4.2.6.8 and 6.1.1.4'
Al Al 0.2130 0.2455 'International Tables Vol C Tables 4.2.6.8 and 6.1.1.4'
Cu Cu -1.9646 0.5888 'International Tables Vol C Tables 4.2.6.8 and 6.1.1.4'
N N 0.0311 0.0180 'International Tables Vol C Tables 4.2.6.8 and 6.1.1.4'
Si Si 0.2541 0.3302 'International Tables Vol C Tables 4.2.6.8 and 6.1.1.4'

loop_
_geom_angle_atom_site_label_1
_geom_angle_atom_site_label_2
_geom_angle_atom_site_label_3
_geom_angle
_geom_angle_site_symmetry_1
_geom_angle_site_symmetry_3
_geom_angle_publ_flag
C31 Cu1 C42 134.07(10) . . ?
C31 Cu1 C43 101.96(11) . . ?
C31 Cu1 C44 142.48(11) . . ?
C31 Cu1 C45 110.80(11) . . ?
C42 Cu1 C43 32.47(10) . . ?
C42 Cu1 C45 115.06(9) . . ?
C44 Cu1 C42 83.22(9) . . ?
C44 Cu1 C43 115.53(9) . . ?
C44 Cu1 C45 32.83(10) . . ?
C45 Cu1 C43 146.09(10) . . ?
N1 Si1 C13 110.63(13) . . ?
N1 Si1 C14 110.53(12) . . ?
N1 Si1 C15 113.70(12) . . ?
C13 Si1 C15 105.63(14) . . ?
C14 Si1 C13 107.97(16) . . ?
C14 Si1 C15 108.11(14) . . ?
N2 Si2 C16 112.47(11) . . ?
N2 Si2 C17 110.50(12) . . ?
N2 Si2 C18 114.29(13) . . ?
C16 Si2 C17 105.51(13) . . ?
C16 Si2 C18 107.55(15) . . ?
C18 Si2 C17 105.94(15) . . ?
N1 Al1 N2 114.61(9) . . ?
N1 Al1 C42 116.88(9) . . ?
N1 Al1 C44 106.34(10) . . ?
N2 Al1 C42 107.44(9) . . ?
N2 Al1 C44 117.71(9) . . ?
C44 Al1 C42 92.19(10) . . ?
Si1 N1 Al1 124.34(11) . . ?
C1 N1 Si1 116.99(15) . . ?
C1 N1 Al1 118.51(16) . . ?
Si2 N2 Al1 129.68(11) . . ?
C19 N2 Si2 117.20(14) . . ?
C19 N2 Al1 113.02(13) . . ?
C31 N3 C32 121.7(2) . . ?
C31 N3 C35 111.0(2) . . ?
C35 N3 C32 127.3(2) . . ?
C31 N4 C37 110.5(2) . . ?
C31 N4 C39 121.3(2) . . ?
C37 N4 C39 128.1(2) . . ?
C2 C1 N1 121.0(2) . . ?
C6 C1 N1 120.4(2) . . ?
C6 C1 C2 118.6(2) . . ?
C1 C2 C7 122.3(2) . . ?
C3 C2 C1 119.1(3) . . ?
C3 C2 C7 118.6(3) . . ?
C2 C3 H3 119.1 . . ?
C4 C3 C2 121.8(3) . . ?
C4 C3 H3 119.1 . . ?
C3 C4 H4 120.3 . . ?
C5 C4 C3 119.3(3) . . ?
C5 C4 H4 120.3 . . ?
C4 C5 H5 119.4 . . ?
C4 C5 C6 121.2(3) . . ?
C6 C5 H5 119.4 . . ?
C1 C6 C10 121.7(2) . . ?
C5 C6 C1 119.8(3) . . ?
C5 C6 C10 118.4(3) . . ?
C2 C7 H7 107.9 . . ?
C2 C7 C8 112.9(3) . . ?
C2 C7 C9 110.3(3) . . ?
C8 C7 H7 107.9 . . ?
C8 C7 C9 109.9(3) . . ?
C9 C7 H7 107.9 . . ?
C7 C8 H8A 109.5 . . ?
C7 C8 H8B 109.5 . . ?
C7 C8 H8C 109.5 . . ?
H8A C8 H8B 109.5 . . ?
H8A C8 H8C 109.5 . . ?
H8B C8 H8C 109.5 . . ?
C7 C9 H9A 109.5 . . ?
C7 C9 H9B 109.5 . . ?
C7 C9 H9C 109.5 . . ?
H9A C9 H9B 109.5 . . ?
H9A C9 H9C 109.5 . . ?
H9B C9 H9C 109.5 . . ?
C6 C10 H10 107.2 . . ?
C6 C10 C12 110.9(3) . . ?
C11 C10 C6 112.0(3) . . ?
C11 C10 H10 107.2 . . ?
C11 C10 C12 111.9(4) . . ?
C12 C10 H10 107.2 . . ?
C10 C11 H11A 109.5 . . ?
C10 C11 H11B 109.5 . . ?
C10 C11 H11C 109.5 . . ?
H11A C11 H11B 109.5 . . ?
H11A C11 H11C 109.5 . . ?
H11B C11 H11C 109.5 . . ?
C10 C12 H12A 109.5 . . ?
C10 C12 H12B 109.5 . . ?
C10 C12 H12C 109.5 . . ?
H12A C12 H12B 109.5 . . ?
H12A C12 H12C 109.5 . . ?
H12B C12 H12C 109.5 . . ?
Si1 C13 H13A 109.5 . . ?
Si1 C13 H13B 109.5 . . ?
Si1 C13 H13C 109.5 . . ?
H13A C13 H13B 109.5 . . ?
H13A C13 H13C 109.5 . . ?
H13B C13 H13C 109.5 . . ?
Si1 C14 H14A 109.5 . . ?
Si1 C14 H14B 109.5 . . ?
Si1 C14 H14C 109.5 . . ?
H14A C14 H14B 109.5 . . ?
H14A C14 H14C 109.5 . . ?
H14B C14 H14C 109.5 . . ?
Si1 C15 H15A 107.6 . . ?
Si1 C15 H15B 107.6 . . ?
H15A C15 H15B 107.1 . . ?
C16 C15 Si1 118.77(18) . . ?
C16 C15 H15A 107.6 . . ?
C16 C15 H15B 107.6 . . ?
Si2 C16 H16A 107.4 . . ?
Si2 C16 H16B 107.4 . . ?
C15 C16 Si2 119.6(2) . . ?
C15 C16 H16A 107.4 . . ?
C15 C16 H16B 107.4 . . ?
H16A C16 H16B 106.9 . . ?
Si2 C17 H17A 109.5 . . ?
Si2 C17 H17B 109.5 . . ?
Si2 C17 H17C 109.5 . . ?
H17A C17 H17B 109.5 . . ?
H17A C17 H17C 109.5 . . ?
H17B C17 H17C 109.5 . . ?
Si2 C18 H18A 109.5 . . ?
Si2 C18 H18B 109.5 . . ?
Si2 C18 H18C 109.5 . . ?
H18A C18 H18B 109.5 . . ?
H18A C18 H18C 109.5 . . ?
H18B C18 H18C 109.5 . . ?
C20 C19 N2 120.6(2) . . ?
C24 C19 N2 120.1(2) . . ?
C24 C19 C20 119.3(2) . . ?
C19 C20 C25 122.8(2) . . ?
C21 C20 C19 119.1(2) . . ?
C21 C20 C25 118.1(2) . . ?
C20 C21 H21 119.3 . . ?
C22 C21 C20 121.4(3) . . ?
C22 C21 H21 119.3 . . ?
C21 C22 H22 120.4 . . ?
C23 C22 C21 119.2(2) . . ?
C23 C22 H22 120.4 . . ?
C22 C23 H23 119.0 . . ?
C22 C23 C24 121.9(3) . . ?
C24 C23 H23 119.0 . . ?
C19 C24 C28 122.5(2) . . ?
C23 C24 C19 118.9(2) . . ?
C23 C24 C28 118.4(2) . . ?
C20 C25 H25 107.8 . . ?
C20 C25 C26 111.6(2) . . ?
C20 C25 C27 113.4(2) . . ?
C26 C25 H25 107.8 . . ?
C27 C25 H25 107.8 . . ?
C27 C25 C26 108.3(2) . . ?
C25 C26 H26A 109.5 . . ?
C25 C26 H26B 109.5 . . ?
C25 C26 H26C 109.5 . . ?
H26A C26 H26B 109.5 . . ?
H26A C26 H26C 109.5 . . ?
H26B C26 H26C 109.5 . . ?
C25 C27 H27A 109.5 . . ?
C25 C27 H27B 109.5 . . ?
C25 C27 H27C 109.5 . . ?
H27A C27 H27B 109.5 . . ?
H27A C27 H27C 109.5 . . ?
H27B C27 H27C 109.5 . . ?
C24 C28 H28 107.9 . . ?
C24 C28 C29 113.1(2) . . ?
C24 C28 C30 110.5(2) . . ?
C29 C28 H28 107.9 . . ?
C29 C28 C30 109.5(2) . . ?
C30 C28 H28 107.9 . . ?
C28 C29 H29A 109.5 . . ?
C28 C29 H29B 109.5 . . ?
C28 C29 H29C 109.5 . . ?
H29A C29 H29B 109.5 . . ?
H29A C29 H29C 109.5 . . ?
H29B C29 H29C 109.5 . . ?
C28 C30 H30A 109.5 . . ?
C28 C30 H30B 109.5 . . ?
C28 C30 H30C 109.5 . . ?
H30A C30 H30B 109.5 . . ?
H30A C30 H30C 109.5 . . ?
H30B C30 H30C 109.5 . . ?
N3 C31 Cu1 126.76(18) . . ?
N4 C31 Cu1 128.44(18) . . ?
N4 C31 N3 104.7(2) . . ?
N3 C32 H32 106.8 . . ?
N3 C32 C33 112.1(3) . . ?
N3 C32 C34 111.9(3) . . ?
C33 C32 H32 106.8 . . ?
C33 C32 C34 112.1(3) . . ?
C34 C32 H32 106.8 . . ?
C32 C33 H33A 109.5 . . ?
C32 C33 H33B 109.5 . . ?
C32 C33 H33C 109.5 . . ?
H33A C33 H33B 109.5 . . ?
H33A C33 H33C 109.5 . . ?
H33B C33 H33C 109.5 . . ?
C32 C34 H34A 109.5 . . ?
C32 C34 H34B 109.5 . . ?
C32 C34 H34C 109.5 . . ?
H34A C34 H34B 109.5 . . ?
H34A C34 H34C 109.5 . . ?
H34B C34 H34C 109.5 . . ?
N3 C35 C36 125.0(3) . . ?
C37 C35 N3 106.7(2) . . ?
C37 C35 C36 128.4(3) . . ?
C35 C36 H36A 109.5 . . ?
C35 C36 H36B 109.5 . . ?
C35 C36 H36C 109.5 . . ?
H36A C36 H36B 109.5 . . ?
H36A C36 H36C 109.5 . . ?
H36B C36 H36C 109.5 . . ?
N4 C37 C38 124.9(3) . . ?
C35 C37 N4 107.1(2) . . ?
C35 C37 C38 128.0(3) . . ?
C37 C38 H38A 109.5 . . ?
C37 C38 H38B 109.5 . . ?
C37 C38 H38C 109.5 . . ?
H38A C38 H38B 109.5 . . ?
H38A C38 H38C 109.5 . . ?
H38B C38 H38C 109.5 . . ?
N4 C39 H39 106.4 . . ?
N4 C39 C40 113.0(3) . . ?
N4 C39 C41 110.9(3) . . ?
C40 C39 H39 106.4 . . ?
C41 C39 H39 106.4 . . ?
C41 C39 C40 113.2(3) . . ?
C39 C40 H40A 109.5 . . ?
C39 C40 H40B 109.5 . . ?
C39 C40 H40C 109.5 . . ?
H40A C40 H40B 109.5 . . ?
H40A C40 H40C 109.5 . . ?
H40B C40 H40C 109.5 . . ?
C39 C41 H41A 109.5 . . ?
C39 C41 H41B 109.5 . . ?
C39 C41 H41C 109.5 . . ?
H41A C41 H41B 109.5 . . ?
H41A C41 H41C 109.5 . . ?
H41B C41 H41C 109.5 . . ?
Al1 C42 Cu1 91.32(10) . . ?
C43 C42 Cu1 75.83(17) . . ?
C43 C42 Al1 167.1(2) . . ?
C42 C43 Cu1 71.70(17) . . ?
C42 C43 C46 161.4(3) . . ?
C42 C43 C46A 171.2(13) . . ?
C46 C43 Cu1 126.5(2) . . ?
C46A C43 Cu1 113.8(11) . . ?
Al1 C44 Cu1 92.53(10) . . ?
C45 C44 Cu1 76.68(17) . . ?
C45 C44 Al1 166.9(2) . . ?
C44 C45 Cu1 70.49(17) . . ?
C44 C45 C50 160.5(3) . . ?
C50 C45 Cu1 128.7(2) . . ?
C45 C50 H50A 109.0 . . ?
C45 C50 H50B 109.0 . . ?
C45 C50 C51 112.7(3) . . ?
H50A C50 H50B 107.8 . . ?
C51 C50 H50A 109.0 . . ?
C51 C50 H50B 109.0 . . ?
C50 C51 H51A 108.1 . . ?
C50 C51 H51B 108.1 . . ?
H51A C51 H51B 107.3 . . ?
C52 C51 C50 117.0(4) . . ?
C52 C51 H51A 108.1 . . ?
C52 C51 H51B 108.1 . . ?
C51 C52 H52A 107.3 . . ?
C51 C52 H52B 107.3 . . ?
H52A C52 H52B 106.9 . . ?
C53 C52 C51 120.1(5) . . ?
C53 C52 H52A 107.3 . . ?
C53 C52 H52B 107.3 . . ?
C52 C53 H53A 109.5 . . ?
C52 C53 H53B 109.5 . . ?
C52 C53 H53C 109.5 . . ?
H53A C53 H53B 109.5 . . ?
H53A C53 H53C 109.5 . . ?
H53B C53 H53C 109.5 . . ?
C43 C46 H46A 109.1 . . ?
C43 C46 H46B 109.1 . . ?
C43 C46 C47 112.5(3) . . ?
H46A C46 H46B 107.8 . . ?
C47 C46 H46A 109.1 . . ?
C47 C46 H46B 109.1 . . ?
C46 C47 H47A 109.0 . . ?
C46 C47 H47B 109.0 . . ?
C46 C47 C48 113.0(3) . . ?
H47A C47 H47B 107.8 . . ?
C48 C47 H47A 109.0 . . ?
C48 C47 H47B 109.0 . . ?
C47 C48 H48A 109.2 . . ?
C47 C48 H48B 109.2 . . ?
H48A C48 H48B 107.9 . . ?
C49 C48 C47 112.1(3) . . ?
C49 C48 H48A 109.2 . . ?
C49 C48 H48B 109.2 . . ?
C48 C49 H49A 109.5 . . ?
C48 C49 H49B 109.5 . . ?
C48 C49 H49C 109.5 . . ?
H49A C49 H49B 109.5 . . ?
H49A C49 H49C 109.5 . . ?
H49B C49 H49C 109.5 . . ?
C43 C46A H46C 108.0 . . ?
C43 C46A H46D 108.0 . . ?
C43 C46A C47A 117.4(12) . . ?
H46C C46A H46D 107.2 . . ?
C47A C46A H46C 108.0 . . ?
C47A C46A H46D 108.0 . . ?
C46A C47A H47C 109.0 . . ?
C46A C47A H47D 109.0 . . ?
C46A C47A C48A 112.9(7) . . ?
H47C C47A H47D 107.8 . . ?
C48A C47A H47C 109.0 . . ?
C48A C47A H47D 109.0 . . ?
C47A C48A H48C 109.3 . . ?
C47A C48A H48D 109.3 . . ?
H48C C48A H48D 108.0 . . ?
C49A C48A C47A 111.6(8) . . ?
C49A C48A H48C 109.3 . . ?
C49A C48A H48D 109.3 . . ?
C48A C49A H49D 109.5 . . ?
C48A C49A H49E 109.5 . . ?
C48A C49A H49F 109.5 . . ?
H49D C49A H49E 109.5 . . ?
H49D C49A H49F 109.5 . . ?
H49E C49A H49F 109.5 . . ?

loop_
_geom_bond_atom_site_label_1
_geom_bond_atom_site_label_2
_geom_bond_distance
_geom_bond_site_symmetry_2
_geom_bond_publ_flag
Cu1 C31 1.957(2) . ?
Cu1 C42 2.163(2) . ?
Cu1 C43 2.209(3) . ?
Cu1 C44 2.131(2) . ?
Cu1 C45 2.200(3) . ?
Si1 N1 1.730(2) . ?
Si1 C13 1.879(3) . ?
Si1 C14 1.878(3) . ?
Si1 C15 1.882(3) . ?
Si2 N2 1.7311(19) . ?
Si2 C16 1.880(3) . ?
Si2 C17 1.886(3) . ?
Si2 C18 1.881(3) . ?
Al1 N1 1.8449(19) . ?
Al1 N2 1.8537(19) . ?
Al1 C42 1.983(2) . ?
Al1 C44 1.975(3) . ?
N1 C1 1.437(3) . ?
N2 C19 1.440(3) . ?
N3 C31 1.357(3) . ?
N3 C32 1.473(3) . ?
N3 C35 1.396(4) . ?
N4 C31 1.357(3) . ?
N4 C37 1.400(3) . ?
N4 C39 1.462(4) . ?
C1 C2 1.414(4) . ?
C1 C6 1.410(4) . ?
C2 C3 1.396(4) . ?
C2 C7 1.515(4) . ?
C3 H3 0.9300 . ?
C3 C4 1.373(5) . ?
C4 H4 0.9300 . ?
C4 C5 1.373(6) . ?
C5 H5 0.9300 . ?
C5 C6 1.396(4) . ?
C6 C10 1.521(4) . ?
C7 H7 0.9800 . ?
C7 C8 1.525(4) . ?
C7 C9 1.532(4) . ?
C8 H8A 0.9600 . ?
C8 H8B 0.9600 . ?
C8 H8C 0.9600 . ?
C9 H9A 0.9600 . ?
C9 H9B 0.9600 . ?
C9 H9C 0.9600 . ?
C10 H10 0.9800 . ?
C10 C11 1.520(7) . ?
C10 C12 1.529(5) . ?
C11 H11A 0.9600 . ?
C11 H11B 0.9600 . ?
C11 H11C 0.9600 . ?
C12 H12A 0.9600 . ?
C12 H12B 0.9600 . ?
C12 H12C 0.9600 . ?
C13 H13A 0.9600 . ?
C13 H13B 0.9600 . ?
C13 H13C 0.9600 . ?
C14 H14A 0.9600 . ?
C14 H14B 0.9600 . ?
C14 H14C 0.9600 . ?
C15 H15A 0.9700 . ?
C15 H15B 0.9700 . ?
C15 C16 1.538(4) . ?
C16 H16A 0.9700 . ?
C16 H16B 0.9700 . ?
C17 H17A 0.9600 . ?
C17 H17B 0.9600 . ?
C17 H17C 0.9600 . ?
C18 H18A 0.9600 . ?
C18 H18B 0.9600 . ?
C18 H18C 0.9600 . ?
C19 C20 1.415(3) . ?
C19 C24 1.414(3) . ?
C20 C21 1.394(3) . ?
C20 C25 1.518(3) . ?
C21 H21 0.9300 . ?
C21 C22 1.384(4) . ?
C22 H22 0.9300 . ?
C22 C23 1.375(5) . ?
C23 H23 0.9300 . ?
C23 C24 1.392(4) . ?
C24 C28 1.520(4) . ?
C25 H25 0.9800 . ?
C25 C26 1.532(4) . ?
C25 C27 1.528(4) . ?
C26 H26A 0.9600 . ?
C26 H26B 0.9600 . ?
C26 H26C 0.9600 . ?
C27 H27A 0.9600 . ?
C27 H27B 0.9600 . ?
C27 H27C 0.9600 . ?
C28 H28 0.9800 . ?
C28 C29 1.529(4) . ?
C28 C30 1.539(4) . ?
C29 H29A 0.9600 . ?
C29 H29B 0.9600 . ?
C29 H29C 0.9600 . ?
C30 H30A 0.9600 . ?
C30 H30B 0.9600 . ?
C30 H30C 0.9600 . ?
C32 H32 0.9800 . ?
C32 C33 1.520(5) . ?
C32 C34 1.522(5) . ?
C33 H33A 0.9600 . ?
C33 H33B 0.9600 . ?
C33 H33C 0.9600 . ?
C34 H34A 0.9600 . ?
C34 H34B 0.9600 . ?
C34 H34C 0.9600 . ?
C35 C36 1.499(4) . ?
C35 C37 1.336(5) . ?
C36 H36A 0.9600 . ?
C36 H36B 0.9600 . ?
C36 H36C 0.9600 . ?
C37 C38 1.498(4) . ?
C38 H38A 0.9600 . ?
C38 H38B 0.9600 . ?
C38 H38C 0.9600 . ?
C39 H39 0.9800 . ?
C39 C40 1.529(5) . ?
C39 C41 1.525(5) . ?
C40 H40A 0.9600 . ?
C40 H40B 0.9600 . ?
C40 H40C 0.9600 . ?
C41 H41A 0.9600 . ?
C41 H41B 0.9600 . ?
C41 H41C 0.9600 . ?
C42 C43 1.223(4) . ?
C43 C46 1.480(4) . ?
C43 C46A 1.485(7) . ?
C44 C45 1.226(4) . ?
C45 C50 1.480(4) . ?
C50 H50A 0.9700 . ?
C50 H50B 0.9700 . ?
C50 C51 1.540(5) . ?
C51 H51A 0.9700 . ?
C51 H51B 0.9700 . ?
C51 C52 1.499(6) . ?
C52 H52A 0.9700 . ?
C52 H52B 0.9700 . ?
C52 C53 1.400(9) . ?
C53 H53A 0.9600 . ?
C53 H53B 0.9600 . ?
C53 H53C 0.9600 . ?
C46 H46A 0.9700 . ?
C46 H46B 0.9700 . ?
C46 C47 1.513(5) . ?
C47 H47A 0.9700 . ?
C47 H47B 0.9700 . ?
C47 C48 1.521(4) . ?
C48 H48A 0.9700 . ?
C48 H48B 0.9700 . ?
C48 C49 1.516(5) . ?
C49 H49A 0.9600 . ?
C49 H49B 0.9600 . ?
C49 H49C 0.9600 . ?
C46A H46C 0.9700 . ?
C46A H46D 0.9700 . ?
C46A C47A 1.511(8) . ?
C47A H47C 0.9700 . ?
C47A H47D 0.9700 . ?
C47A C48A 1.523(8) . ?
C48A H48C 0.9700 . ?
C48A H48D 0.9700 . ?
C48A C49A 1.519(8) . ?
C49A H49D 0.9600 . ?
C49A H49E 0.9600 . ?
C49A H49F 0.9600 . ?

loop_
_geom_torsion_atom_site_label_1
_geom_torsion_atom_site_label_2
_geom_torsion_atom_site_label_3
_geom_torsion_atom_site_label_4
_geom_torsion
_geom_torsion_site_symmetry_1
_geom_torsion_site_symmetry_2
_geom_torsion_site_symmetry_3
_geom_torsion_site_symmetry_4
_geom_torsion_publ_flag
Cu1 C42 C43 C46 -168.9(9) . . . . ?
Cu1 C43 C46 C47 -115.0(3) . . . . ?
Cu1 C43 C46A C47A -109.7(16) . . . . ?
Cu1 C44 C45 C50 170.3(8) . . . . ?
Cu1 C45 C50 C51 108.2(3) . . . . ?
Si1 N1 C1 C2 -88.7(2) . . . . ?
Si1 N1 C1 C6 90.4(3) . . . . ?
Si1 C15 C16 Si2 70.3(3) . . . . ?
Si2 N2 C19 C20 88.3(2) . . . . ?
Si2 N2 C19 C24 -91.6(2) . . . . ?
Al1 N1 C1 C2 86.9(3) . . . . ?
Al1 N1 C1 C6 -94.0(3) . . . . ?
Al1 N2 C19 C20 -95.0(2) . . . . ?
Al1 N2 C19 C24 85.1(2) . . . . ?
Al1 C42 C43 Cu1 -3.5(9) . . . . ?
Al1 C42 C43 C46 -172.4(7) . . . . ?
Al1 C44 C45 Cu1 -35.0(9) . . . . ?
Al1 C44 C45 C50 135.3(8) . . . . ?
N1 Si1 C15 C16 -69.5(3) . . . . ?
N1 Al1 N2 Si2 -19.99(19) . . . . ?
N1 Al1 N2 C19 163.74(15) . . . . ?
N1 C1 C2 C3 176.2(2) . . . . ?
N1 C1 C2 C7 -6.2(4) . . . . ?
N1 C1 C6 C5 -176.6(3) . . . . ?
N1 C1 C6 C10 4.7(4) . . . . ?
N2 Si2 C16 C15 -70.4(2) . . . . ?
N2 Al1 N1 Si1 -40.70(17) . . . . ?
N2 Al1 N1 C1 144.04(18) . . . . ?
N2 C19 C20 C21 176.8(2) . . . . ?
N2 C19 C20 C25 -5.6(3) . . . . ?
N2 C19 C24 C23 -178.1(2) . . . . ?
N2 C19 C24 C28 5.3(3) . . . . ?
N3 C35 C37 N4 0.6(4) . . . . ?
N3 C35 C37 C38 178.2(3) . . . . ?
C1 C2 C3 C4 0.8(4) . . . . ?
C1 C2 C7 C8 116.6(3) . . . . ?
C1 C2 C7 C9 -120.0(3) . . . . ?
C1 C6 C10 C11 117.0(4) . . . . ?
C1 C6 C10 C12 -117.1(4) . . . . ?
C2 C1 C6 C5 2.5(4) . . . . ?
C2 C1 C6 C10 -176.2(3) . . . . ?
C2 C3 C4 C5 1.8(5) . . . . ?
C3 C2 C7 C8 -65.7(4) . . . . ?
C3 C2 C7 C9 57.6(3) . . . . ?
C3 C4 C5 C6 -2.2(5) . . . . ?
C4 C5 C6 C1 0.1(5) . . . . ?
C4 C5 C6 C10 178.8(3) . . . . ?
C5 C6 C10 C11 -61.7(4) . . . . ?
C5 C6 C10 C12 64.2(5) . . . . ?
C6 C1 C2 C3 -2.9(4) . . . . ?
C6 C1 C2 C7 174.7(3) . . . . ?
C7 C2 C3 C4 -176.9(3) . . . . ?
C13 Si1 N1 Al1 -172.52(17) . . . . ?
C13 Si1 N1 C1 2.8(2) . . . . ?
C13 Si1 C15 C16 169.0(2) . . . . ?
C14 Si1 N1 Al1 -52.99(17) . . . . ?
C14 Si1 N1 C1 122.34(19) . . . . ?
C14 Si1 C15 C16 53.6(3) . . . . ?
C15 Si1 N1 Al1 68.81(18) . . . . ?
C15 Si1 N1 C1 -115.9(2) . . . . ?
C16 Si2 N2 Al1 58.94(19) . . . . ?
C16 Si2 N2 C19 -124.92(18) . . . . ?
C17 Si2 N2 Al1 176.56(16) . . . . ?
C17 Si2 N2 C19 -7.3(2) . . . . ?
C17 Si2 C16 C15 169.0(2) . . . . ?
C18 Si2 N2 Al1 -64.07(19) . . . . ?
C18 Si2 N2 C19 112.1(2) . . . . ?
C18 Si2 C16 C15 56.3(2) . . . . ?
C19 C20 C21 C22 2.1(4) . . . . ?
C19 C20 C25 C26 -120.4(3) . . . . ?
C19 C20 C25 C27 116.9(3) . . . . ?
C19 C24 C28 C29 -135.2(2) . . . . ?
C19 C24 C28 C30 101.6(3) . . . . ?
C20 C19 C24 C23 2.0(3) . . . . ?
C20 C19 C24 C28 -174.7(2) . . . . ?
C20 C21 C22 C23 0.3(4) . . . . ?
C21 C20 C25 C26 57.2(3) . . . . ?
C21 C20 C25 C27 -65.4(3) . . . . ?
C21 C22 C23 C24 -1.7(4) . . . . ?
C22 C23 C24 C19 0.5(4) . . . . ?
C22 C23 C24 C28 177.3(3) . . . . ?
C23 C24 C28 C29 48.1(3) . . . . ?
C23 C24 C28 C30 -75.0(3) . . . . ?
C24 C19 C20 C21 -3.3(3) . . . . ?
C24 C19 C20 C25 174.3(2) . . . . ?
C25 C20 C21 C22 -175.6(2) . . . . ?
C31 N3 C32 C33 -117.6(3) . . . . ?
C31 N3 C32 C34 115.5(3) . . . . ?
C31 N3 C35 C36 178.9(4) . . . . ?
C31 N3 C35 C37 -0.3(4) . . . . ?
C31 N4 C37 C35 -0.6(4) . . . . ?
C31 N4 C37 C38 -178.3(3) . . . . ?
C31 N4 C39 C40 126.8(3) . . . . ?
C31 N4 C39 C41 -104.9(3) . . . . ?
C32 N3 C31 Cu1 -3.1(4) . . . . ?
C32 N3 C31 N4 179.3(3) . . . . ?
C32 N3 C35 C36 -0.4(6) . . . . ?
C32 N3 C35 C37 -179.7(3) . . . . ?
C35 N3 C31 Cu1 177.5(2) . . . . ?
C35 N3 C31 N4 0.0(3) . . . . ?
C35 N3 C32 C33 61.7(4) . . . . ?
C35 N3 C32 C34 -65.2(4) . . . . ?
C36 C35 C37 N4 -178.7(4) . . . . ?
C36 C35 C37 C38 -1.1(7) . . . . ?
C37 N4 C31 Cu1 -177.1(2) . . . . ?
C37 N4 C31 N3 0.4(3) . . . . ?
C37 N4 C39 C40 -57.4(4) . . . . ?
C37 N4 C39 C41 71.0(4) . . . . ?
C39 N4 C31 Cu1 -0.6(4) . . . . ?
C39 N4 C31 N3 176.9(3) . . . . ?
C39 N4 C37 C35 -176.8(3) . . . . ?
C39 N4 C37 C38 5.5(6) . . . . ?
C42 Al1 N1 Si1 86.30(16) . . . . ?
C42 Al1 N1 C1 -89.0(2) . . . . ?
C42 Al1 N2 Si2 -151.68(14) . . . . ?
C42 Al1 N2 C19 32.05(18) . . . . ?
C42 C43 C46 C47 51.9(11) . . . . ?
C43 C46 C47 C48 176.6(3) . . . . ?
C43 C46A C47A C48A -55(3) . . . . ?
C44 Al1 N1 Si1 -172.56(13) . . . . ?
C44 Al1 N1 C1 12.2(2) . . . . ?
C44 Al1 N2 Si2 106.17(15) . . . . ?
C44 Al1 N2 C19 -70.10(18) . . . . ?
C44 C45 C50 C51 -60.0(9) . . . . ?
C45 C50 C51 C52 163.5(4) . . . . ?
C50 C51 C52 C53 46.9(8) . . . . ?
C46 C43 C46A C47A 34(3) . . . . ?
C46 C47 C48 C49 -175.2(4) . . . . ?
C46A C43 C46 C47 -157(5) . . . . ?
C46A C47A C48A C49A 172(2) . . . . ?
